data_4116578
loop_
_publ_author_name
'Katherine J. Franz'
'Stephen J. Lippard'

_publ_section_title
;
 NO Disproportionation Reactivity of Fe Tropocoronand Complexes
;
_journal_name_full 'Journal of the American Chemical Society'
_journal_page_first 10504
_journal_page_last 10512
_journal_paper_doi 10.1021/ja991664f
_journal_volume 121
_journal_year 1999
_chemical_formula_sum 'C24 H30 Fe N5 O'
_chemical_formula_weight 460.38
_chemical_name_common '[Fe(NO)(TC-5,5)] (3)'
_chemical_name_systematic
; 
 ? 
;
_space_group_IT_number 14
_symmetry_cell_setting monoclinic
_symmetry_space_group_name_Hall '-P 2ybc'
_symmetry_space_group_name_H-M 'P 1 21/c 1'
_atom_sites_solution_hydrogens geom
_atom_sites_solution_primary direct
_atom_sites_solution_secondary difmap
_audit_creation_method SHELXL-97
_cell_angle_alpha 90.00
_cell_angle_beta 94.58(3)
_cell_angle_gamma 90.00
_cell_formula_units_Z 4
_cell_length_a 9.210(3)
_cell_length_b 10.096(5)
_cell_length_c 23.334(8)
_cell_measurement_temperature 188(2)
_cell_volume 2162.8(15)
_computing_cell_refinement 'Siemens XSCANS'
_computing_data_collection 'Siemens XSCANS'
_computing_data_reduction 'Siemens SHELXTL'
_computing_molecular_graphics 'Siemens SHELXTL'
_computing_publication_material 'Siemens SHELXTL'
_computing_structure_refinement 'SHELXL-97 (Sheldrick, 1997)'
_computing_structure_solution 'SHELXS-97 (Sheldrick, 1990)'
_diffrn_ambient_temperature 188(2)
_diffrn_measured_fraction_theta_full 0.918
_diffrn_measured_fraction_theta_max 0.918
_diffrn_measurement_device_type 'Siemens P4'
_diffrn_measurement_method '\w scans '
_diffrn_radiation_monochromator graphite
_diffrn_radiation_source 'fine-focus sealed tube'
_diffrn_radiation_type MoK\a
_diffrn_radiation_wavelength 0.71073
_diffrn_reflns_av_R_equivalents 0.0615
_diffrn_reflns_av_sigmaI/netI 0.0893
_diffrn_reflns_limit_h_max 5
_diffrn_reflns_limit_h_min -12
_diffrn_reflns_limit_k_max 13
_diffrn_reflns_limit_k_min -13
_diffrn_reflns_limit_l_max 30
_diffrn_reflns_limit_l_min -29
_diffrn_reflns_number 12772
_diffrn_reflns_theta_full 28.26
_diffrn_reflns_theta_max 28.26
_diffrn_reflns_theta_min 1.75
_exptl_absorpt_coefficient_mu 0.724
_exptl_absorpt_correction_type SADABS
_exptl_crystal_colour deep_red
_exptl_crystal_density_diffrn 1.414
_exptl_crystal_description 'rectangular block'
_exptl_crystal_F_000 972
_exptl_crystal_size_max 0.34
_exptl_crystal_size_mid 0.14
_exptl_crystal_size_min 0.03
_refine_diff_density_max 0.859
_refine_diff_density_min -0.422
_refine_diff_density_rms 0.101
_refine_ls_extinction_method none
_refine_ls_goodness_of_fit_ref 1.095
_refine_ls_hydrogen_treatment mixed
_refine_ls_matrix_type full
_refine_ls_number_parameters 280
_refine_ls_number_reflns 4919
_refine_ls_number_restraints 0
_refine_ls_restrained_S_all 1.095
_refine_ls_R_factor_all 0.1082
_refine_ls_R_factor_gt 0.0608
_refine_ls_shift/su_max 0.000
_refine_ls_shift/su_mean 0.000
_refine_ls_structure_factor_coef Fsqd
_refine_ls_weighting_details 'calc w=1/[\s^2^(Fo^2^)+(0.0873P)^2^+1.6912P] where P=(Fo^2^+2Fc^2^)/3'
_refine_ls_weighting_scheme calc
_refine_ls_wR_factor_gt 0.1768
_refine_ls_wR_factor_ref 0.1925
_reflns_number_gt 3058
_reflns_number_total 4919
_reflns_threshold_expression >2sigma(I)
_cod_data_source_file ja991664f_3.cif
_cod_data_source_block '[Fe(NO)(TC-5,5)](3)'
_cod_original_cell_volume 2163.0(14)
_cod_database_code 4116578

loop_
_symmetry_equiv_pos_as_xyz
'x, y, z'
'-x, y+1/2, -z+1/2'
'-x, -y, -z'
'x, -y-1/2, z-1/2'

loop_
_atom_site_label
_atom_site_type_symbol
_atom_site_fract_x
_atom_site_fract_y
_atom_site_fract_z
_atom_site_U_iso_or_equiv
_atom_site_adp_type
_atom_site_occupancy
_atom_site_symmetry_multiplicity
_atom_site_calc_flag
_atom_site_refinement_flags
Fe1 Fe 0.39376(7) 0.24541(6) 0.36280(2) 0.01991(19) Uani 1 1 d .
N1 N 0.2316(4) 0.1292(4) 0.33811(16) 0.0268(8) Uani 1 1 d .
N2 N 0.3434(4) 0.3137(3) 0.28412(16) 0.0242(8) Uani 1 1 d .
N3 N 0.5377(4) 0.3805(4) 0.38288(15) 0.0232(8) Uani 1 1 d .
N4 N 0.2777(4) 0.3684(4) 0.40643(15) 0.0262(8) Uani 1 1 d .
N5 N 0.5075(4) 0.1240(4) 0.38529(17) 0.0307(9) Uani 1 1 d .
O1 O 0.5968(4) 0.0464(4) 0.4014(2) 0.0584(12) Uani 1 1 d .
C1 C 0.1609(5) 0.1530(4) 0.28721(19) 0.0257(10) Uani 1 1 d .
C2 C 0.0274(5) 0.0879(5) 0.2683(2) 0.0349(11) Uani 1 1 d .
H2A H -0.0105 0.0326 0.2965 0.042 Uiso 1 1 calc R
C3 C -0.0548(5) 0.0911(5) 0.2172(2) 0.0364(12) Uani 1 1 d .
H3A H -0.1408 0.0388 0.2160 0.044 Uiso 1 1 calc R
C4 C -0.0342(5) 0.1578(5) 0.1666(2) 0.0383(12) Uani 1 1 d .
H4A H -0.1049 0.1443 0.1352 0.046 Uiso 1 1 calc R
C5 C 0.0803(5) 0.2425(4) 0.1577(2) 0.0325(11) Uani 1 1 d .
H5A H 0.0797 0.2774 0.1199 0.039 Uiso 1 1 calc R
C6 C 0.1947(5) 0.2841(4) 0.1950(2) 0.0289(10) Uani 1 1 d .
H6A H 0.2599 0.3431 0.1785 0.035 Uiso 1 1 calc R
C7 C 0.2325(5) 0.2542(4) 0.25378(18) 0.0220(8) Uani 1 1 d .
C8 C 0.4187(5) 0.4232(4) 0.2595(2) 0.0284(10) Uani 1 1 d .
H8A H 0.4540 0.4844 0.2908 0.034 Uiso 1 1 calc R
H8B H 0.3489 0.4725 0.2330 0.034 Uiso 1 1 calc R
C9 C 0.5478(5) 0.3800(5) 0.2268(2) 0.0345(11) Uani 1 1 d .
H9A H 0.5124 0.3175 0.1961 0.041 Uiso 1 1 calc R
H9B H 0.5873 0.4586 0.2081 0.041 Uiso 1 1 calc R
C10 C 0.6706(5) 0.3139(5) 0.2639(2) 0.0350(11) Uani 1 1 d .
H10A H 0.7486 0.2890 0.2392 0.042 Uiso 1 1 calc R
H10B H 0.6330 0.2313 0.2802 0.042 Uiso 1 1 calc R
C11 C 0.7370(5) 0.4003(5) 0.3135(2) 0.0339(11) Uani 1 1 d .
H11A H 0.8444 0.3946 0.3140 0.041 Uiso 1 1 calc R
H11B H 0.7094 0.4936 0.3053 0.041 Uiso 1 1 calc R
C12 C 0.6935(5) 0.3659(5) 0.3727(2) 0.0313(11) Uani 1 1 d .
H12A H 0.7221 0.2729 0.3809 0.038 Uiso 1 1 calc R
H12B H 0.7509 0.4223 0.4009 0.038 Uiso 1 1 calc R
C13 C 0.4933(5) 0.4906(4) 0.40671(18) 0.0260(10) Uani 1 1 d .
C14 C 0.5773(5) 0.6085(4) 0.40992(19) 0.0301(10) Uani 1 1 d .
H14A H 0.6662 0.6024 0.3920 0.036 Uiso 1 1 calc R
C15 C 0.5533(6) 0.7322(4) 0.4346(2) 0.0326(11) Uani 1 1 d .
H15A H 0.6244 0.7978 0.4284 0.039 Uiso 1 1 calc R
C16 C 0.4423(6) 0.7729(5) 0.4664(2) 0.0368(12) Uani 1 1 d .
H16A H 0.4486 0.8604 0.4813 0.044 Uiso 1 1 calc R
C17 C 0.3221(6) 0.6991(5) 0.4789(2) 0.0360(12) Uani 1 1 d .
H17A H 0.2578 0.7420 0.5028 0.043 Uiso 1 1 calc R
C18 C 0.2811(5) 0.5710(5) 0.46171(19) 0.0305(11) Uani 1 1 d .
H18A H 0.1951 0.5402 0.4773 0.037 Uiso 1 1 calc R
C19 C 0.3432(5) 0.4794(4) 0.42569(18) 0.0252(10) Uani 1 1 d .
C20 C 0.1237(5) 0.3449(5) 0.4162(2) 0.0312(11) Uani 1 1 d .
H20A H 0.0766 0.2974 0.3826 0.037 Uiso 1 1 calc R
H20B H 0.0742 0.4314 0.4190 0.037 Uiso 1 1 calc R
C21 C 0.1025(6) 0.2645(5) 0.4705(2) 0.0395(12) Uani 1 1 d .
H21A H 0.1494 0.3125 0.5041 0.047 Uiso 1 1 calc R
H21B H -0.0031 0.2595 0.4756 0.047 Uiso 1 1 calc R
C22 C 0.1635(6) 0.1244(5) 0.4703(2) 0.0382(12) Uani 1 1 d .
H22A H 0.1459 0.0812 0.5072 0.046 Uiso 1 1 calc R
H22B H 0.2702 0.1295 0.4680 0.046 Uiso 1 1 calc R
C23 C 0.0975(6) 0.0370(5) 0.4204(2) 0.0383(12) Uani 1 1 d .
H23A H 0.0711 -0.0498 0.4363 0.046 Uiso 1 1 calc R
H23B H 0.0064 0.0792 0.4040 0.046 Uiso 1 1 calc R
C24 C 0.1955(5) 0.0135(5) 0.3724(2) 0.0334(11) Uani 1 1 d .
H24A H 0.2878 -0.0255 0.3894 0.040 Uiso 1 1 calc R
H24B H 0.1485 -0.0534 0.3461 0.040 Uiso 1 1 calc R

loop_
_atom_site_aniso_label
_atom_site_aniso_U_11
_atom_site_aniso_U_22
_atom_site_aniso_U_33
_atom_site_aniso_U_23
_atom_site_aniso_U_13
_atom_site_aniso_U_12
Fe1 0.0229(3) 0.0160(3) 0.0208(3) 0.0009(3) 0.0009(2) -0.0024(3)
N1 0.023(2) 0.0241(19) 0.033(2) 0.0019(16) 0.0010(16) -0.0047(16)
N2 0.0206(19) 0.0214(19) 0.031(2) 0.0011(15) 0.0027(15) 0.0010(16)
N3 0.0187(19) 0.0252(19) 0.0253(19) 0.0010(15) -0.0002(14) -0.0002(16)
N4 0.021(2) 0.031(2) 0.026(2) 0.0005(16) 0.0014(15) -0.0029(16)
N5 0.032(2) 0.0218(19) 0.037(2) 0.0007(16) -0.0062(18) -0.0030(18)
O1 0.051(3) 0.032(2) 0.089(3) 0.010(2) -0.015(2) 0.0094(19)
C1 0.022(2) 0.026(2) 0.030(2) -0.0046(19) 0.0040(18) -0.0021(19)
C2 0.030(3) 0.033(3) 0.042(3) -0.006(2) 0.005(2) -0.004(2)
C3 0.022(3) 0.040(3) 0.046(3) -0.015(2) -0.003(2) -0.004(2)
C4 0.030(3) 0.040(3) 0.042(3) -0.011(2) -0.013(2) 0.004(2)
C5 0.039(3) 0.031(2) 0.026(2) -0.005(2) -0.0081(19) 0.012(2)
C6 0.032(3) 0.024(2) 0.030(2) 0.0009(18) 0.002(2) 0.0049(19)
C7 0.022(2) 0.0189(19) 0.025(2) -0.0030(18) 0.0010(16) 0.0060(19)
C8 0.029(3) 0.026(2) 0.029(2) 0.0040(19) -0.0010(19) -0.001(2)
C9 0.033(3) 0.038(3) 0.033(3) 0.001(2) 0.009(2) -0.004(2)
C10 0.030(3) 0.032(3) 0.044(3) -0.003(2) 0.010(2) 0.005(2)
C11 0.023(3) 0.033(3) 0.046(3) 0.003(2) 0.004(2) -0.003(2)
C12 0.019(2) 0.032(3) 0.042(3) 0.004(2) 0.000(2) -0.001(2)
C13 0.027(2) 0.029(2) 0.021(2) 0.0027(18) -0.0060(18) -0.002(2)
C14 0.030(3) 0.030(2) 0.030(2) -0.001(2) -0.001(2) -0.008(2)
C15 0.039(3) 0.027(3) 0.031(2) 0.0010(19) -0.003(2) -0.009(2)
C16 0.043(3) 0.030(3) 0.035(3) -0.004(2) -0.009(2) -0.001(2)
C17 0.041(3) 0.033(2) 0.033(3) -0.008(2) -0.004(2) 0.007(2)
C18 0.029(3) 0.038(3) 0.025(2) -0.002(2) -0.0002(19) -0.001(2)
C19 0.025(2) 0.024(2) 0.025(2) 0.0042(18) -0.0039(18) -0.0004(19)
C20 0.024(3) 0.035(3) 0.035(3) -0.005(2) 0.005(2) -0.003(2)
C21 0.030(3) 0.052(3) 0.038(3) -0.004(2) 0.010(2) -0.007(2)
C22 0.038(3) 0.043(3) 0.034(3) 0.005(2) 0.007(2) -0.010(2)
C23 0.037(3) 0.035(3) 0.044(3) 0.004(2) 0.005(2) -0.014(2)
C24 0.034(3) 0.027(2) 0.040(3) 0.006(2) 0.007(2) -0.008(2)

loop_
_atom_type_symbol
_atom_type_description
_atom_type_scat_dispersion_real
_atom_type_scat_dispersion_imag
_atom_type_scat_source
C C 0.0033 0.0016 'International Tables Vol C Tables 4.2.6.8 and 6.1.1.4'
H H 0.0000 0.0000 'International Tables Vol C Tables 4.2.6.8 and 6.1.1.4'
N N 0.0061 0.0033 'International Tables Vol C Tables 4.2.6.8 and 6.1.1.4'
O O 0.0106 0.0060 'International Tables Vol C Tables 4.2.6.8 and 6.1.1.4'
Fe Fe 0.3463 0.8444 'International Tables Vol C Tables 4.2.6.8 and 6.1.1.4'

loop_
_geom_angle_atom_site_label_1
_geom_angle_atom_site_label_2
_geom_angle_atom_site_label_3
_geom_angle
N5 Fe1 N3 92.33(17)
N5 Fe1 N1 95.62(17)
N3 Fe1 N1 172.02(15)
N5 Fe1 N4 130.70(17)
N3 Fe1 N4 79.65(15)
N1 Fe1 N4 95.58(16)
N5 Fe1 N2 129.89(17)
N3 Fe1 N2 94.82(15)
N1 Fe1 N2 79.55(15)
N4 Fe1 N2 99.35(15)
C1 N1 C24 120.9(4)
C1 N1 Fe1 117.7(3)
C24 N1 Fe1 121.2(3)
C7 N2 C8 120.2(4)
C7 N2 Fe1 116.5(3)
C8 N2 Fe1 123.3(3)
C13 N3 C12 119.2(4)
C13 N3 Fe1 117.7(3)
C12 N3 Fe1 123.1(3)
C19 N4 C20 119.9(4)
C19 N4 Fe1 117.0(3)
C20 N4 Fe1 123.1(3)
O1 N5 Fe1 174.3(4)
N1 C1 C2 122.6(4)
N1 C1 C7 113.0(4)
C2 C1 C7 124.4(4)
C3 C2 C1 131.5(5)
C2 C3 C4 130.8(5)
C5 C4 C3 125.8(4)
C6 C5 C4 130.3(5)
C5 C6 C7 131.4(5)
N2 C7 C6 122.2(4)
N2 C7 C1 112.7(4)
C6 C7 C1 125.0(4)
N2 C8 C9 113.4(4)
C10 C9 C8 114.4(4)
C9 C10 C11 114.4(4)
C12 C11 C10 116.1(4)
N3 C12 C11 117.1(4)
N3 C13 C14 122.8(4)
N3 C13 C19 112.8(4)
C14 C13 C19 124.3(4)
C15 C14 C13 131.8(5)
C16 C15 C14 129.6(5)
C15 C16 C17 126.5(5)
C16 C17 C18 129.8(5)
C17 C18 C19 132.0(5)
N4 C19 C18 124.2(4)
N4 C19 C13 111.7(4)
C18 C19 C13 124.1(4)
N4 C20 C21 113.7(4)
C22 C21 C20 114.7(4)
C21 C22 C23 114.2(4)
C24 C23 C22 115.1(4)
N1 C24 C23 116.9(4)

loop_
_geom_bond_atom_site_label_1
_geom_bond_atom_site_label_2
_geom_bond_distance
Fe1 N5 1.670(4)
Fe1 N3 1.933(4)
Fe1 N1 1.950(4)
Fe1 N4 1.974(4)
Fe1 N2 1.981(4)
N1 C1 1.330(6)
N1 C24 1.470(6)
N2 C7 1.338(5)
N2 C8 1.448(6)
N3 C13 1.323(6)
N3 C12 1.480(6)
N4 C19 1.333(6)
N4 C20 1.473(6)
N5 O1 1.176(5)
C1 C2 1.432(6)
C1 C7 1.473(6)
C2 C3 1.361(7)
C3 C4 1.386(7)
C4 C5 1.386(7)
C5 C6 1.377(7)
C6 C7 1.420(6)
C8 C9 1.527(6)
C9 C10 1.523(7)
C10 C11 1.536(7)
C11 C12 1.510(7)
C13 C14 1.419(6)
C13 C19 1.489(6)
C14 C15 1.400(6)
C15 C16 1.374(7)
C16 C17 1.385(7)
C17 C18 1.397(7)
C18 C19 1.402(6)
C20 C21 1.531(7)
C21 C22 1.522(7)
C22 C23 1.546(7)
C23 C24 1.513(7)
